data_7227514
loop_
_publ_author_name
'Ganduri, Ramesh'
'Cherukuvada, Suryanarayan'
'Sarkar, Sounak'
'Guru Row, Tayur N.'

_publ_section_title
;
 Manifestation of cocrystals and eutectics among structurally related
 molecules: towards understanding the factors that control their formation
;
_journal_issue 7
_journal_name_full CrystEngComm
_journal_page_first 1123
_journal_paper_doi 10.1039/C6CE02003H
_journal_volume 19
_journal_year 2017
_chemical_formula_sum 'C12 H11 N3 O3'
_chemical_formula_weight 245.24
_chemical_melting_point 393
_chemical_name_systematic 'Picolinic acid : Isonicotinamide'
_space_group_IT_number 2
_symmetry_cell_setting triclinic
_symmetry_space_group_name_Hall '-P 1'
_symmetry_space_group_name_H-M 'P -1'
_atom_sites_solution_hydrogens geom
_atom_sites_solution_primary direct
_atom_sites_solution_secondary difmap
_audit_creation_method SHELXL-97
_audit_update_record
;
2016-04-09 deposited with the CCDC.
2017-01-23 downloaded from the CCDC.
;
_cell_angle_alpha 76.298(6)
_cell_angle_beta 83.080(5)
_cell_angle_gamma 69.036(6)
_cell_formula_units_Z 2
_cell_length_a 6.9822(4)
_cell_length_b 7.1747(5)
_cell_length_c 12.7208(9)
_cell_measurement_reflns_used 3183
_cell_measurement_temperature 100(2)
_cell_measurement_theta_max 29.9120
_cell_measurement_theta_min 3.1020
_cell_volume 577.68(7)
_computing_cell_refinement
;
CrysAlisPro, Agilent Technologies,
Version 1.171.37.35 (release 13-08-2014 CrysAlis171 .NET)
(compiled Aug 13 2014,18:06:01)
;
_computing_data_collection
;
CrysAlisPro, Agilent Technologies,
Version 1.171.37.35 (release 13-08-2014 CrysAlis171 .NET)
(compiled Aug 13 2014,18:06:01)
;
_computing_data_reduction
;
CrysAlisPro, Agilent Technologies,
Version 1.171.37.35 (release 13-08-2014 CrysAlis171 .NET)
(compiled Aug 13 2014,18:06:01)
;
_computing_structure_refinement 'SHELXL-97 (Sheldrick, 1997)'
_diffrn_ambient_temperature 100(2)
_diffrn_measured_fraction_theta_full 1.000
_diffrn_measured_fraction_theta_max 0.879
_diffrn_measurement_device_type 'Xcalibur, Eos, Nova'
_diffrn_radiation_monochromator graphite
_diffrn_radiation_source 'fine-focus sealed tube'
_diffrn_radiation_type MoK\a
_diffrn_radiation_wavelength 0.71073
_diffrn_reflns_av_R_equivalents 0.0354
_diffrn_reflns_av_sigmaI/netI 0.0470
_diffrn_reflns_limit_h_max 9
_diffrn_reflns_limit_h_min -9
_diffrn_reflns_limit_k_max 9
_diffrn_reflns_limit_k_min -10
_diffrn_reflns_limit_l_max 17
_diffrn_reflns_limit_l_min -17
_diffrn_reflns_number 8598
_diffrn_reflns_theta_full 25.00
_diffrn_reflns_theta_max 30.35
_diffrn_reflns_theta_min 3.11
_exptl_absorpt_coefficient_mu 0.104
_exptl_absorpt_correction_T_max 1.00000
_exptl_absorpt_correction_T_min 0.53967
_exptl_absorpt_correction_type multi-scan
_exptl_absorpt_process_details
;
CrysAlisPro, Agilent Technologies,
Version 1.171.37.35 (release 13-08-2014 CrysAlis171 .NET)
(compiled Aug 13 2014,18:06:01)
Empirical absorption correction using spherical harmonics,
 implemented in SCALE3 ABSPACK scaling algorithm.
;
_exptl_crystal_colour colorless
_exptl_crystal_density_diffrn 1.410
_exptl_crystal_density_method 'not measured'
_exptl_crystal_description needle-shape
_exptl_crystal_F_000 256
_exptl_crystal_recrystallization_method 'Re-crystallisation from solvent'
_exptl_crystal_size_max 0.37
_exptl_crystal_size_mid 0.23
_exptl_crystal_size_min 0.11
_refine_diff_density_max 0.388
_refine_diff_density_min -0.216
_refine_diff_density_rms 0.055
_refine_ls_extinction_method none
_refine_ls_goodness_of_fit_ref 1.050
_refine_ls_hydrogen_treatment mixed
_refine_ls_matrix_type full
_refine_ls_number_parameters 175
_refine_ls_number_reflns 3065
_refine_ls_number_restraints 0
_refine_ls_restrained_S_all 1.050
_refine_ls_R_factor_all 0.0718
_refine_ls_R_factor_gt 0.0499
_refine_ls_shift/su_max 0.000
_refine_ls_shift/su_mean 0.000
_refine_ls_structure_factor_coef Fsqd
_refine_ls_weighting_details 'calc w=1/[\s^2^(Fo^2^)+(0.0511P)^2^+0.1280P] where P=(Fo^2^+2Fc^2^)/3'
_refine_ls_weighting_scheme calc
_refine_ls_wR_factor_gt 0.1145
_refine_ls_wR_factor_ref 0.1295
_reflns_number_gt 2279
_reflns_number_total 3065
_reflns_threshold_expression >2sigma(I)
_cod_data_source_file c6ce02003h2.cif
_cod_data_source_block PA-INAM
_cod_depositor_comments 'Adding full bibliography for 7227513--7227514.cif.'
_cod_database_code 7227514
_solvent_exptl_crystal_recrystallization_method 'Ethyl acetate'

loop_
_symmetry_equiv_pos_as_xyz
'x, y, z'
'-x, -y, -z'

loop_
_atom_site_label
_atom_site_type_symbol
_atom_site_fract_x
_atom_site_fract_y
_atom_site_fract_z
_atom_site_U_iso_or_equiv
_atom_site_adp_type
_atom_site_occupancy
_atom_site_symmetry_multiplicity
_atom_site_calc_flag
_atom_site_refinement_flags
C1 C 0.2213(2) 0.6373(2) 0.90142(12) 0.0181(3) Uani 1 1 d .
C2 C 0.1609(2) 0.8371(2) 0.82096(11) 0.0171(3) Uani 1 1 d .
C3 C 0.0982(2) 0.9995(2) 0.64525(12) 0.0243(4) Uani 1 1 d .
H3 H 0.0888 0.9945 0.5737 0.029 Uiso 1 1 calc R
C4 C 0.0579(2) 1.1889(2) 0.66982(13) 0.0236(3) Uani 1 1 d .
H4 H 0.0223 1.3070 0.6159 0.028 Uiso 1 1 calc R
C5 C 0.0715(2) 1.1987(2) 0.77540(13) 0.0217(3) Uani 1 1 d .
H5 H 0.0466 1.3232 0.7941 0.026 Uiso 1 1 calc R
C6 C 0.1230(2) 1.0190(2) 0.85305(12) 0.0180(3) Uani 1 1 d .
H6 H 0.1319 1.0204 0.9252 0.022 Uiso 1 1 calc R
C7 C 0.5446(2) 0.2445(2) 0.62276(12) 0.0179(3) Uani 1 1 d .
C8 C 0.5928(2) 0.0531(2) 0.71000(12) 0.0162(3) Uani 1 1 d .
C9 C 0.6220(2) -0.1292(2) 0.67953(12) 0.0188(3) Uani 1 1 d .
H9 H 0.6089 -0.1309 0.6079 0.023 Uiso 1 1 calc R
C10 C 0.6704(2) -0.3069(2) 0.75723(12) 0.0196(3) Uani 1 1 d .
H10 H 0.6872 -0.4281 0.7368 0.024 Uiso 1 1 calc R
C11 C 0.6666(2) -0.1370(2) 0.88994(12) 0.0188(3) Uani 1 1 d .
H11 H 0.6823 -0.1398 0.9619 0.023 Uiso 1 1 calc R
C12 C 0.6154(2) 0.0486(2) 0.81753(12) 0.0178(3) Uani 1 1 d .
H12 H 0.5966 0.1681 0.8404 0.021 Uiso 1 1 calc R
N1 N 0.14976(18) 0.82436(19) 0.71857(10) 0.0214(3) Uani 1 1 d .
N2 N 0.69449(18) -0.31288(18) 0.86121(10) 0.0186(3) Uani 1 1 d .
N3 N 0.4452(2) 0.4219(2) 0.65206(12) 0.0212(3) Uani 1 1 d .
O1 O 0.28113(16) 0.47273(15) 0.87433(8) 0.0239(3) Uani 1 1 d .
O2 O 0.20414(17) 0.65747(17) 1.00193(9) 0.0253(3) Uani 1 1 d .
O3 O 0.60021(17) 0.22934(16) 0.52818(8) 0.0264(3) Uani 1 1 d .
H2 H 0.246(4) 0.513(4) 1.055(2) 0.089(9) Uiso 1 1 d .
H3A H 0.417(3) 0.534(3) 0.5993(16) 0.035(5) Uiso 1 1 d .
H3B H 0.390(3) 0.437(3) 0.7218(16) 0.037(5) Uiso 1 1 d .

loop_
_atom_site_aniso_label
_atom_site_aniso_U_11
_atom_site_aniso_U_22
_atom_site_aniso_U_33
_atom_site_aniso_U_23
_atom_site_aniso_U_13
_atom_site_aniso_U_12
C1 0.0159(6) 0.0197(7) 0.0180(7) -0.0047(6) 0.0011(6) -0.0051(5)
C2 0.0131(6) 0.0205(7) 0.0174(7) -0.0049(6) 0.0003(5) -0.0049(5)
C3 0.0210(7) 0.0332(9) 0.0160(8) -0.0048(7) -0.0028(6) -0.0057(6)
C4 0.0183(7) 0.0242(8) 0.0228(8) 0.0021(6) -0.0027(6) -0.0047(6)
C5 0.0167(7) 0.0190(7) 0.0290(9) -0.0058(6) 0.0005(6) -0.0055(5)
C6 0.0167(7) 0.0204(7) 0.0174(7) -0.0056(6) 0.0010(6) -0.0064(5)
C7 0.0191(7) 0.0182(7) 0.0169(7) -0.0037(6) 0.0003(6) -0.0071(5)
C8 0.0138(6) 0.0172(7) 0.0163(7) -0.0025(6) 0.0016(5) -0.0049(5)
C9 0.0176(7) 0.0204(7) 0.0173(7) -0.0047(6) -0.0004(6) -0.0049(5)
C10 0.0213(7) 0.0173(7) 0.0206(8) -0.0045(6) -0.0020(6) -0.0062(5)
C11 0.0178(7) 0.0218(8) 0.0153(7) -0.0036(6) -0.0011(6) -0.0050(5)
C12 0.0171(6) 0.0175(7) 0.0188(8) -0.0061(6) 0.0018(6) -0.0055(5)
N1 0.0193(6) 0.0253(7) 0.0183(7) -0.0062(5) -0.0011(5) -0.0048(5)
N2 0.0174(6) 0.0185(6) 0.0181(6) -0.0014(5) -0.0012(5) -0.0054(5)
N3 0.0285(7) 0.0163(7) 0.0164(7) -0.0018(5) 0.0009(6) -0.0064(5)
O1 0.0310(6) 0.0183(6) 0.0212(6) -0.0071(4) 0.0001(5) -0.0055(4)
O2 0.0382(6) 0.0189(6) 0.0152(6) -0.0040(4) 0.0004(5) -0.0055(5)
O3 0.0380(6) 0.0205(6) 0.0160(6) -0.0034(4) 0.0035(5) -0.0063(5)

loop_
_atom_type_symbol
_atom_type_description
_atom_type_scat_dispersion_real
_atom_type_scat_dispersion_imag
_atom_type_scat_source
C C 0.0033 0.0016 'International Tables Vol C Tables 4.2.6.8 and 6.1.1.4'
H H 0.0000 0.0000 'International Tables Vol C Tables 4.2.6.8 and 6.1.1.4'
N N 0.0061 0.0033 'International Tables Vol C Tables 4.2.6.8 and 6.1.1.4'
O O 0.0106 0.0060 'International Tables Vol C Tables 4.2.6.8 and 6.1.1.4'

loop_
_geom_angle_atom_site_label_1
_geom_angle_atom_site_label_2
_geom_angle_atom_site_label_3
_geom_angle
O1 C1 O2 123.83(14)
O1 C1 C2 122.58(13)
O2 C1 C2 113.59(12)
N1 C2 C6 123.74(14)
N1 C2 C1 115.45(12)
C6 C2 C1 120.80(13)
N1 C3 C4 123.63(14)
C5 C4 C3 118.82(15)
C4 C5 C6 118.55(14)
C5 C6 C2 118.58(14)
O3 C7 N3 123.45(14)
O3 C7 C8 118.65(12)
N3 C7 C8 117.89(13)
C12 C8 C9 118.71(13)
C12 C8 C7 123.63(13)
C9 C8 C7 117.62(13)
C10 C9 C8 118.80(13)
N2 C10 C9 122.87(13)
N2 C11 C12 122.95(13)
C11 C12 C8 118.65(13)
C3 N1 C2 116.67(13)
C11 N2 C10 118.01(12)

loop_
_geom_bond_atom_site_label_1
_geom_bond_atom_site_label_2
_geom_bond_distance
C1 O1 1.2220(17)
C1 O2 1.3070(17)
C1 C2 1.502(2)
C2 N1 1.3404(18)
C2 C6 1.3855(19)
C3 N1 1.334(2)
C3 C4 1.389(2)
C4 C5 1.377(2)
C5 C6 1.385(2)
C7 O3 1.2366(17)
C7 N3 1.3307(18)
C7 C8 1.506(2)
C8 C12 1.3873(19)
C8 C9 1.3900(19)
C9 C10 1.375(2)
C10 N2 1.3420(18)
C11 N2 1.3379(18)
C11 C12 1.381(2)
